data_1513419
loop_
_publ_author_name
'Gao, Jing'
'Xiao, Chengyi'
'Jiang, Wei'
'Wang, Zhaohui'

_publ_section_title
;
 Cyano-Substituted Perylene Diimides with Linearly Correlated LUMO Levels.
;
_journal_issue 2
_journal_name_full 'Organic letters'
_journal_page_first 394
_journal_page_last 397
_journal_paper_doi 10.1021/ol403250r
_journal_volume 16
_journal_year 2014
_chemical_formula_moiety 'C33 H21 Cl4 N3 O4'
_chemical_formula_sum 'C33 H21 Cl4 N3 O4'
_chemical_formula_weight 665.33
_chemical_name_systematic
; 
 ? 
;
_space_group_IT_number 2
_symmetry_cell_setting triclinic
_symmetry_space_group_name_Hall '-P 1'
_symmetry_space_group_name_H-M 'P -1'
_atom_sites_solution_hydrogens geom
_atom_sites_solution_primary direct
_atom_sites_solution_secondary difmap
_audit_creation_method SHELXL-97
_cell_angle_alpha 72.77(3)
_cell_angle_beta 81.25(3)
_cell_angle_gamma 83.83(3)
_cell_formula_units_Z 2
_cell_length_a 9.0233(18)
_cell_length_b 10.762(2)
_cell_length_c 15.855(3)
_cell_measurement_reflns_used 4536
_cell_measurement_temperature 173(2)
_cell_measurement_theta_max 27.4855
_cell_measurement_theta_min 1.3630
_cell_volume 1450.3(5)
_computing_cell_refinement 'CrystalClear (Rigaku Inc., 2008)'
_computing_data_collection 'CrystalClear (Rigaku Inc., 2008)'
_computing_data_reduction 'CrystalClear (Rigaku Inc., 2008)'
_computing_molecular_graphics
;
 Mercury: visualization and analysis of crystal structures, C. F. Macrae,
 P. R. Edgington, P. McCabe, E. Pidcock, G. P. Shields, R. Taylor,
 M. Towler and J. van de Streek, J. Appl. Cryst., 39, 453-457, 2006.
;
_computing_publication_material 'SHELX-97 (Sheldrick, 2008)'
_computing_structure_refinement 'SHELX-97 (Sheldrick, 2008)'
_computing_structure_solution 'SHELX-97 (Sheldrick, 2008)'
_diffrn_ambient_temperature 173(2)
_diffrn_detector_area_resol_mean 28.5714
_diffrn_measured_fraction_theta_full 0.992
_diffrn_measured_fraction_theta_max 0.992
_diffrn_measurement_device_type 'MM007HF + CCD (Saturn724+)'
_diffrn_measurement_method '\w scans at fixed \c = 45\%'
_diffrn_radiation_monochromator Confocal
_diffrn_radiation_source 'Rotating Anode'
_diffrn_radiation_type MoK\a
_diffrn_radiation_wavelength 0.71073
_diffrn_reflns_av_R_equivalents 0.0646
_diffrn_reflns_av_sigmaI/netI 0.0727
_diffrn_reflns_limit_h_max 10
_diffrn_reflns_limit_h_min -10
_diffrn_reflns_limit_k_max 12
_diffrn_reflns_limit_k_min -12
_diffrn_reflns_limit_l_max 18
_diffrn_reflns_limit_l_min -18
_diffrn_reflns_number 10716
_diffrn_reflns_theta_full 25.00
_diffrn_reflns_theta_max 25.00
_diffrn_reflns_theta_min 1.36
_exptl_absorpt_coefficient_mu 0.454
_exptl_absorpt_correction_T_max 1.0000
_exptl_absorpt_correction_T_min 0.4065
_exptl_absorpt_correction_type multi-scan
_exptl_absorpt_process_details 'CrystalClear (Rigaku Inc., 2008)'
_exptl_crystal_colour red
_exptl_crystal_density_diffrn 1.524
_exptl_crystal_density_method 'not measured'
_exptl_crystal_description plate
_exptl_crystal_F_000 680
_exptl_crystal_size_max 0.43
_exptl_crystal_size_mid 0.21
_exptl_crystal_size_min 0.05
_refine_diff_density_max 1.333
_refine_diff_density_min -0.529
_refine_diff_density_rms 0.161
_refine_ls_extinction_method none
_refine_ls_goodness_of_fit_ref 2.275
_refine_ls_hydrogen_treatment constr
_refine_ls_matrix_type full
_refine_ls_number_parameters 435
_refine_ls_number_reflns 5072
_refine_ls_number_restraints 648
_refine_ls_restrained_S_all 2.419
_refine_ls_R_factor_all 0.2113
_refine_ls_R_factor_gt 0.1785
_refine_ls_shift/su_max 0.014
_refine_ls_shift/su_mean 0.001
_refine_ls_structure_factor_coef Fsqd
_refine_ls_weighting_details 'calc w=1/[\s^2^(Fo^2^)+(0.1000P)^2^+0.0000P] where P=(Fo^2^+2Fc^2^)/3'
_refine_ls_weighting_scheme calc
_refine_ls_wR_factor_gt 0.4039
_refine_ls_wR_factor_ref 0.4306
_reflns_number_gt 3603
_reflns_number_total 5072
_reflns_threshold_expression >2sigma(I)
_cod_data_source_file ol403250r_si_002.cif
_cod_data_source_block a
_cod_original_sg_symbol_H-M P-1
_cod_database_code 1513419

loop_
_symmetry_equiv_pos_as_xyz
'x, y, z'
'-x, -y, -z'

loop_
_atom_site_label
_atom_site_type_symbol
_atom_site_fract_x
_atom_site_fract_y
_atom_site_fract_z
_atom_site_U_iso_or_equiv
_atom_site_adp_type
_atom_site_occupancy
_atom_site_symmetry_multiplicity
_atom_site_calc_flag
_atom_site_refinement_flags
_atom_site_disorder_group
Cl1 Cl 0.2182(3) -0.2590(2) 0.81916(19) 0.1140(11) Uani 1 1 d U .
Cl2 Cl -0.0629(3) -0.2065(2) 0.72260(17) 0.0990(9) Uani 1 1 d U .
Cl3 Cl 0.5151(3) 0.3237(2) 0.4788(2) 0.1175(11) Uani 1 1 d U .
Cl4 Cl 0.2013(3) 0.4624(2) 0.5207(2) 0.1098(10) Uani 1 1 d U .
O1 O 0.1527(12) 0.0533(9) 1.0330(6) 0.144(3) Uani 1 1 d U .
O2 O 0.1367(13) 0.4649(10) 0.8572(7) 0.168(3) Uani 1 1 d U .
O3 O 0.0931(8) -0.2372(7) 0.3945(4) 0.105(2) Uani 1 1 d U .
O4 O 0.4613(9) 0.0402(8) 0.2633(5) 0.123(2) Uani 1 1 d U .
N1 N 0.1461(15) 0.2663(12) 0.9430(8) 0.147(3) Uani 1 1 d U .
N2 N 0.1985(17) -0.2306(14) 1.0303(9) 0.171(4) Uani 1 1 d U .
N3 N 0.2769(10) -0.0976(9) 0.3268(6) 0.104(2) Uani 1 1 d U .
C5 C 0.1575(17) 0.1305(14) 0.9550(9) 0.129(3) Uani 1 1 d U .
C6 C 0.1695(14) 0.0834(12) 0.8778(8) 0.113(3) Uani 1 1 d U .
C7 C 0.1836(14) -0.0495(12) 0.8819(8) 0.116(3) Uani 1 1 d U .
C8 C 0.1923(19) -0.1388(15) 0.9651(9) 0.145(4) Uani 1 1 d U .
C9 C 0.1922(12) -0.0956(9) 0.8051(7) 0.094(2) Uani 1 1 d U .
C10 C 0.1821(10) -0.0080(9) 0.7212(6) 0.084(2) Uani 1 1 d U .
C11 C 0.1631(10) -0.0417(8) 0.6403(6) 0.078(2) Uani 1 1 d U .
C12 C 0.0721(10) -0.1372(9) 0.6360(6) 0.085(2) Uani 1 1 d U .
C13 C 0.0718(10) -0.1717(9) 0.5600(7) 0.090(2) Uani 1 1 d U .
H13 H 0.0055 -0.2345 0.5599 0.108 Uiso 1 1 calc R .
C14 C 0.1691(10) -0.1156(9) 0.4800(7) 0.089(2) Uani 1 1 d U .
C15 C 0.1731(12) -0.1531(10) 0.3998(7) 0.095(2) Uani 1 1 d U .
C16 C 0.2722(15) -0.1266(12) 0.2428(8) 0.127(3) Uani 1 1 d U .
H16A H 0.2837 -0.0453 0.1933 0.152 Uiso 1 1 calc R .
H16B H 0.1727 -0.1582 0.2437 0.152 Uiso 1 1 calc R .
C17 C 0.4004(18) -0.2338(15) 0.2248(10) 0.159(4) Uani 1 1 d U .
H17A H 0.4066 -0.2330 0.1617 0.190 Uiso 1 1 calc R .
H17B H 0.4979 -0.2076 0.2330 0.190 Uiso 1 1 calc R .
C18 C 0.381(2) -0.3659(17) 0.2801(11) 0.167(4) Uani 1 1 d U .
H18A H 0.3730 -0.3640 0.3427 0.201 Uiso 1 1 calc R .
H18B H 0.4749 -0.4179 0.2686 0.201 Uiso 1 1 calc R .
C19 C 0.247(2) -0.4452(17) 0.2745(11) 0.179(5) Uani 1 1 d U .
H19A H 0.2213 -0.4174 0.2136 0.269 Uiso 1 1 calc R .
H19B H 0.1599 -0.4289 0.3156 0.269 Uiso 1 1 calc R .
H19C H 0.2782 -0.5385 0.2907 0.269 Uiso 1 1 calc R .
C20 C 0.3687(12) -0.0025(11) 0.3290(8) 0.103(3) Uani 1 1 d U .
C21 C 0.3477(11) 0.0482(10) 0.4054(7) 0.093(2) Uani 1 1 d U .
C22 C 0.4240(10) 0.1553(9) 0.4108(7) 0.091(2) Uani 1 1 d U .
H22 H 0.4965 0.1940 0.3626 0.109 Uiso 1 1 calc R .
C23 C 0.3972(10) 0.2024(10) 0.4804(7) 0.094(2) Uani 1 1 d U .
C24 C 0.2884(10) 0.1583(9) 0.5557(7) 0.090(2) Uani 1 1 d U .
C25 C 0.2373(11) 0.2137(9) 0.6269(7) 0.087(2) Uani 1 1 d U .
C26 C 0.2141(11) 0.3451(10) 0.6194(7) 0.096(3) Uani 1 1 d U .
C27 C 0.1818(13) 0.3917(12) 0.6971(8) 0.112(3) Uani 1 1 d U .
H27 H 0.1676 0.4829 0.6894 0.134 Uiso 1 1 calc R .
C28 C 0.1709(14) 0.3078(11) 0.7826(8) 0.112(3) Uani 1 1 d U .
C29 C 0.1542(18) 0.3510(15) 0.8573(10) 0.137(3) Uani 1 1 d U .
C30 C 0.1816(12) 0.1680(10) 0.7894(7) 0.099(2) Uani 1 1 d U .
C31 C 0.2012(10) 0.1281(9) 0.7149(6) 0.086(2) Uani 1 1 d U .
C32 C 0.2364(9) 0.0335(8) 0.5587(6) 0.079(2) Uani 1 1 d U .
C33 C 0.2503(9) -0.0103(9) 0.4833(6) 0.083(2) Uani 1 1 d U .
C4 C 0.187(5) 0.288(5) 1.023(3) 0.163(5) Uani 0.383(16) 1 d PDU 1
H4A H 0.1668 0.2033 1.0670 0.195 Uiso 0.383(16) 1 d PR 1
H4B H 0.1046 0.3502 1.0365 0.195 Uiso 0.383(16) 1 d PR 1
C3 C 0.336(5) 0.342(5) 1.029(3) 0.173(5) Uani 0.383(16) 1 d PDU 1
H3B H 0.3880 0.2648 1.0675 0.208 Uiso 0.383(16) 1 d PR 1
H3A H 0.4071 0.3775 0.9750 0.208 Uiso 0.383(16) 1 d PR 1
C2 C 0.275(5) 0.417(5) 1.097(3) 0.179(5) Uani 0.383(16) 1 d PDU 1
H2A H 0.2302 0.5007 1.0622 0.214 Uiso 0.383(16) 1 d PR 1
H2B H 0.2178 0.3855 1.1573 0.214 Uiso 0.383(16) 1 d PR 1
C1 C 0.445(5) 0.426(5) 1.095(3) 0.186(7) Uani 0.383(16) 1 d PDU 1
H1A H 0.4946 0.4007 1.0431 0.279 Uiso 0.383(16) 1 d PR 1
H1C H 0.4740 0.3623 1.1495 0.279 Uiso 0.383(16) 1 d PR 1
H1B H 0.4744 0.5124 1.0926 0.279 Uiso 0.383(16) 1 d PR 1
C4A C 0.103(3) 0.319(3) 1.022(2) 0.154(5) Uani 0.617(16) 1 d PDU 2
H4AB H 0.0887 0.2484 1.0788 0.185 Uiso 0.617(16) 1 d PR 2
H4AA H 0.0097 0.3764 1.0157 0.185 Uiso 0.617(16) 1 d PR 2
C3A C 0.238(3) 0.397(2) 1.0218(19) 0.169(5) Uani 0.617(16) 1 d PDU 2
H3AA H 0.2661 0.4583 0.9625 0.203 Uiso 0.617(16) 1 d PR 2
H3AB H 0.2243 0.4428 1.0684 0.203 Uiso 0.617(16) 1 d PR 2
C2A C 0.329(4) 0.268(3) 1.0573(19) 0.175(5) Uani 0.617(16) 1 d PDU 2
H2AB H 0.2812 0.1844 1.0722 0.211 Uiso 0.617(16) 1 d PR 2
H2AA H 0.4189 0.2712 1.0125 0.211 Uiso 0.617(16) 1 d PR 2
C1A C 0.373(4) 0.331(3) 1.1195(18) 0.184(5) Uani 0.617(16) 1 d PDU 2
H1AB H 0.4667 0.3761 1.1062 0.276 Uiso 0.617(16) 1 d PR 2
H1AC H 0.3808 0.2537 1.1707 0.276 Uiso 0.617(16) 1 d PR 2
H1AA H 0.2887 0.3898 1.1333 0.276 Uiso 0.617(16) 1 d PR 2

loop_
_atom_site_aniso_label
_atom_site_aniso_U_11
_atom_site_aniso_U_22
_atom_site_aniso_U_33
_atom_site_aniso_U_23
_atom_site_aniso_U_13
_atom_site_aniso_U_12
Cl1 0.113(2) 0.0732(15) 0.144(2) 0.0098(14) -0.0551(18) -0.0121(14)
Cl2 0.0681(16) 0.0865(15) 0.1242(19) 0.0091(13) -0.0166(13) -0.0320(12)
Cl3 0.0554(15) 0.0873(16) 0.184(3) 0.0206(16) -0.0379(15) -0.0301(12)
Cl4 0.0725(17) 0.0821(16) 0.153(2) 0.0194(14) -0.0446(15) -0.0186(12)
O1 0.164(6) 0.139(5) 0.133(5) -0.026(4) -0.040(5) -0.044(5)
O2 0.194(7) 0.144(6) 0.179(6) -0.050(5) -0.035(5) -0.043(6)
O3 0.069(4) 0.116(5) 0.122(4) -0.017(4) -0.019(3) -0.011(3)
O4 0.087(5) 0.132(5) 0.133(5) -0.014(4) 0.003(4) -0.018(4)
N1 0.156(5) 0.142(5) 0.150(5) -0.037(4) -0.033(5) -0.034(5)
N2 0.182(8) 0.159(7) 0.166(7) -0.019(6) -0.053(6) -0.024(6)
N3 0.076(4) 0.112(4) 0.115(4) -0.016(4) -0.014(4) -0.013(4)
C5 0.140(6) 0.127(5) 0.127(5) -0.031(5) -0.030(5) -0.032(5)
C6 0.108(5) 0.110(5) 0.124(5) -0.016(4) -0.036(4) -0.027(4)
C7 0.110(5) 0.109(5) 0.123(5) -0.006(4) -0.039(5) -0.026(4)
C8 0.152(7) 0.136(6) 0.143(6) -0.014(5) -0.048(6) -0.027(6)
C9 0.087(5) 0.080(4) 0.111(5) -0.004(4) -0.031(4) -0.022(4)
C10 0.065(4) 0.079(4) 0.100(4) -0.002(4) -0.029(4) -0.020(3)
C11 0.055(4) 0.069(4) 0.100(4) -0.005(3) -0.016(4) -0.007(3)
C12 0.055(4) 0.078(4) 0.108(5) -0.002(4) -0.017(4) -0.014(4)
C13 0.054(4) 0.086(4) 0.120(5) -0.006(4) -0.020(4) -0.015(4)
C14 0.052(4) 0.087(4) 0.114(5) -0.003(4) -0.013(4) -0.006(4)
C15 0.064(4) 0.097(5) 0.115(5) -0.013(4) -0.016(4) -0.006(4)
C16 0.107(6) 0.126(6) 0.135(6) -0.017(5) -0.012(5) -0.017(5)
C17 0.132(7) 0.159(7) 0.169(6) -0.016(6) -0.026(6) -0.017(6)
C18 0.148(7) 0.174(7) 0.171(6) -0.027(6) -0.031(6) -0.021(6)
C19 0.164(8) 0.186(8) 0.181(8) -0.031(7) -0.034(7) -0.028(7)
C20 0.068(5) 0.105(5) 0.116(5) -0.001(4) -0.005(4) -0.007(4)
C21 0.057(4) 0.095(4) 0.112(5) -0.002(4) -0.016(4) -0.011(4)
C22 0.049(4) 0.094(5) 0.109(5) 0.010(4) -0.016(4) -0.014(4)
C23 0.049(4) 0.097(5) 0.115(5) 0.008(4) -0.022(4) -0.013(4)
C24 0.052(4) 0.086(4) 0.115(5) 0.013(4) -0.033(4) -0.014(3)
C25 0.061(4) 0.086(4) 0.107(4) 0.001(4) -0.030(4) -0.022(4)
C26 0.070(5) 0.089(5) 0.116(5) 0.007(4) -0.034(4) -0.019(4)
C27 0.088(5) 0.107(5) 0.130(5) -0.005(5) -0.030(5) -0.022(4)
C28 0.107(5) 0.109(5) 0.123(5) -0.024(4) -0.024(4) -0.031(4)
C29 0.149(6) 0.126(5) 0.145(5) -0.041(5) -0.028(5) -0.034(5)
C30 0.088(5) 0.099(5) 0.113(5) -0.020(4) -0.025(4) -0.029(4)
C31 0.064(4) 0.083(4) 0.106(4) -0.004(4) -0.027(4) -0.022(4)
C32 0.045(4) 0.076(4) 0.107(4) 0.000(4) -0.023(3) -0.012(3)
C33 0.041(4) 0.081(4) 0.111(4) 0.004(4) -0.020(4) -0.007(3)
C4 0.166(6) 0.160(6) 0.168(6) -0.048(5) -0.029(5) -0.021(5)
C3 0.173(7) 0.170(7) 0.178(6) -0.048(5) -0.026(5) -0.016(5)
C2 0.175(7) 0.177(7) 0.181(7) -0.044(6) -0.025(6) -0.015(6)
C1 0.179(9) 0.182(9) 0.190(8) -0.041(7) -0.024(7) -0.016(7)
C4A 0.162(7) 0.151(7) 0.160(6) -0.050(6) -0.030(6) -0.024(6)
C3A 0.171(7) 0.167(6) 0.175(6) -0.051(5) -0.028(5) -0.017(5)
C2A 0.175(7) 0.172(7) 0.180(7) -0.049(6) -0.027(6) -0.016(6)
C1A 0.180(7) 0.180(7) 0.187(7) -0.042(6) -0.024(6) -0.017(6)

loop_
_atom_type_symbol
_atom_type_description
_atom_type_scat_dispersion_real
_atom_type_scat_dispersion_imag
_atom_type_scat_source
C C 0.0033 0.0016 'International Tables Vol C Tables 4.2.6.8 and 6.1.1.4'
H H 0.0000 0.0000 'International Tables Vol C Tables 4.2.6.8 and 6.1.1.4'
N N 0.0061 0.0033 'International Tables Vol C Tables 4.2.6.8 and 6.1.1.4'
O O 0.0106 0.0060 'International Tables Vol C Tables 4.2.6.8 and 6.1.1.4'
Cl Cl 0.1484 0.1585 'International Tables Vol C Tables 4.2.6.8 and 6.1.1.4'

loop_
_geom_angle_atom_site_label_1
_geom_angle_atom_site_label_2
_geom_angle_atom_site_label_3
_geom_angle
_geom_angle_site_symmetry_1
_geom_angle_site_symmetry_3
C29 N1 C5 119.5(12) . .
C29 N1 C4 128(2) . .
C5 N1 C4 108(2) . .
C29 N1 C4A 119.9(16) . .
C5 N1 C4A 120.0(15) . .
C4 N1 C4A 31(2) . .
C20 N3 C15 121.4(10) . .
C20 N3 C16 119.7(9) . .
C15 N3 C16 118.4(9) . .
O1 C5 N1 119.5(12) . .
O1 C5 C6 121.7(13) . .
N1 C5 C6 118.8(12) . .
C7 C6 C30 113.5(11) . .
C7 C6 C5 123.6(11) . .
C30 C6 C5 122.6(12) . .
C8 C7 C6 117.2(12) . .
C8 C7 C9 119.6(12) . .
C6 C7 C9 123.3(10) . .
N2 C8 C7 169.6(16) . .
C10 C9 C7 120.5(9) . .
C10 C9 Cl1 121.3(8) . .
C7 C9 Cl1 118.2(8) . .
C9 C10 C31 115.1(9) . .
C9 C10 C11 125.9(9) . .
C31 C10 C11 118.9(8) . .
C12 C11 C32 116.8(9) . .
C12 C11 C10 125.9(8) . .
C32 C11 C10 117.1(8) . .
C13 C12 C11 122.4(8) . .
C13 C12 Cl2 114.7(7) . .
C11 C12 Cl2 122.5(8) . .
C12 C13 C14 121.7(9) . .
C12 C13 H13 119.1 . .
C14 C13 H13 119.1 . .
C33 C14 C15 122.3(9) . .
C33 C14 C13 114.8(9) . .
C15 C14 C13 122.6(9) . .
O3 C15 N3 119.0(10) . .
O3 C15 C14 122.6(9) . .
N3 C15 C14 118.3(10) . .
N3 C16 C17 112.8(11) . .
N3 C16 H16A 109.0 . .
C17 C16 H16A 109.0 . .
N3 C16 H16B 109.0 . .
C17 C16 H16B 109.0 . .
H16A C16 H16B 107.8 . .
C18 C17 C16 115.9(13) . .
C18 C17 H17A 108.3 . .
C16 C17 H17A 108.3 . .
C18 C17 H17B 108.3 . .
C16 C17 H17B 108.3 . .
H17A C17 H17B 107.4 . .
C17 C18 C19 122.0(16) . .
C17 C18 H18A 106.8 . .
C19 C18 H18A 106.8 . .
C17 C18 H18B 106.8 . .
C19 C18 H18B 106.8 . .
H18A C18 H18B 106.7 . .
C18 C19 H19A 109.5 . .
C18 C19 H19B 109.5 . .
H19A C19 H19B 109.5 . .
C18 C19 H19C 109.5 . .
H19A C19 H19C 109.5 . .
H19B C19 H19C 109.5 . .
O4 C20 N3 118.3(11) . .
O4 C20 C21 122.1(11) . .
N3 C20 C21 119.5(9) . .
C33 C21 C22 114.8(10) . .
C33 C21 C20 120.9(10) . .
C22 C21 C20 124.3(9) . .
C23 C22 C21 122.5(9) . .
C23 C22 H22 118.7 . .
C21 C22 H22 118.7 . .
C22 C23 C24 125.3(10) . .
C22 C23 Cl3 115.5(7) . .
C24 C23 Cl3 119.2(9) . .
C23 C24 C25 129.2(9) . .
C23 C24 C32 111.1(10) . .
C25 C24 C32 119.5(8) . .
C26 C25 C24 125.7(9) . .
C26 C25 C31 115.5(10) . .
C24 C25 C31 118.8(9) . .
C25 C26 C27 121.2(9) . .
C25 C26 Cl4 123.6(9) . .
C27 C26 Cl4 114.8(8) . .
C28 C27 C26 122.2(11) . .
C28 C27 H27 118.9 . .
C26 C27 H27 118.9 . .
C29 C28 C27 122.7(12) . .
C29 C28 C30 121.4(12) . .
C27 C28 C30 115.9(11) . .
O2 C29 C28 125.1(14) . .
O2 C29 N1 112.2(13) . .
C28 C29 N1 122.5(13) . .
C31 C30 C6 124.8(10) . .
C31 C30 C28 120.2(10) . .
C6 C30 C28 115.0(10) . .
C30 C31 C25 123.4(9) . .
C30 C31 C10 120.0(9) . .
C25 C31 C10 116.6(9) . .
C33 C32 C11 119.7(8) . .
C33 C32 C24 122.1(8) . .
C11 C32 C24 118.1(9) . .
C32 C33 C21 121.0(9) . .
C32 C33 C14 122.3(8) . .
C21 C33 C14 116.7(10) . .
N1 C4 C3 125(4) . 1
N1 C4 C3 125(4) . .
C3 C4 C3 0(4) 1 .
N1 C4 H4A 100.9 . .
C3 C4 H4A 113.6 1 .
C3 C4 H4A 113.6 . .
N1 C4 H4B 101.9 . .
C3 C4 H4B 107.4 1 .
C3 C4 H4B 107.4 . .
H4A C4 H4B 105.6 . .
N1 C4 H4AB 104.6 . .
C3 C4 H4AB 129.7 1 .
C3 C4 H4AB 129.7 . .
H4A C4 H4AB 44.7 . .
H4B C4 H4AB 61.2 . .
N1 C4 H2AB 114.4 . .
C3 C4 H2AB 70.5 1 .
C3 C4 H2AB 70.5 . .
H4A C4 H2AB 46.5 . .
H4B C4 H2AB 136.6 . .
H4AB C4 H2AB 86.4 . .
C3 C3 C2 0(10) 1 .
C3 C3 C4 0(10) 1 .
C2 C3 C4 98(3) . .
C3 C3 C1 0(10) 1 .
C2 C3 C1 49.7(14) . .
C4 C3 C1 147(3) . .
C3 C3 H3B 0.0 1 .
C2 C3 H3B 100.2 . .
C4 C3 H3B 102.5 . .
C1 C3 H3B 79.0 . .
C3 C3 H3A 0.0 1 .
C2 C3 H3A 123.5 . .
C4 C3 H3A 121.0 . .
C1 C3 H3A 88.9 . .
H3B C3 H3A 108.0 . .
C3 C3 H3AA 0.0 1 .
C2 C3 H3AA 84.5 . .
C4 C3 H3AA 78.7 . .
C1 C3 H3AA 102.8 . .
H3B C3 H3AA 174.8 . .
H3A C3 H3AA 67.4 . .
C3 C3 H2AA 0.0 1 .
C2 C3 H2AA 146.0 . .
C4 C3 H2AA 102.7 . .
C1 C3 H2AA 102.9 . .
H3B C3 H2AA 49.2 . .
H3A C3 H2AA 66.1 . .
H3AA C3 H2AA 125.6 . .
C1 C2 C3 80(3) . 1
C1 C2 C3 80(3) . .
C3 C2 C3 0(2) 1 .
C1 C2 H2A 110.0 . .
C3 C2 H2A 104.9 1 .
C3 C2 H2A 104.9 . .
C1 C2 H2B 115.8 . .
C3 C2 H2B 129.4 1 .
C3 C2 H2B 129.4 . .
H2A C2 H2B 112.0 . .
C1 C2 H3AB 135.1 . .
C3 C2 H3AB 82.5 1 .
C3 C2 H3AB 82.5 . .
H2A C2 H3AB 37.3 . .
H2B C2 H3AB 107.2 . .
C1 C2 H1AA 74.1 . .
C3 C2 H1AA 113.2 1 .
C3 C2 H1AA 113.2 . .
H2A C2 H1AA 141.7 . .
H2B C2 H1AA 43.2 . .
H3AB C2 H1AA 150.3 . .
C2 C1 C3 49.9(15) . .
C2 C1 H1A 106.7 . .
C3 C1 H1A 58.3 . .
C2 C1 H1C 106.6 . .
C3 C1 H1C 110.4 . .
H1A C1 H1C 109.5 . .
C2 C1 H1B 115.0 . .
C3 C1 H1B 140.1 . .
H1A C1 H1B 109.5 . .
H1C C1 H1B 109.5 . .
C2 C1 H1AB 104.6 . .
C3 C1 H1AB 78.5 . .
H1A C1 H1AB 71.5 . .
H1C C1 H1AB 40.7 . .
H1B C1 H1AB 137.3 . .
C2 C1 H1AA 22.1 . .
C3 C1 H1AA 62.4 . .
H1A C1 H1AA 120.4 . .
H1C C1 H1AA 85.2 . .
H1B C1 H1AA 119.4 . .
H1AB C1 H1AA 92.0 . .
N1 C4A C3A 104(2) . 1
N1 C4A C3A 104(2) . .
C3A C4A C3A 0(2) 1 .
N1 C4A H4A 83.7 . .
C3A C4A H4A 94.0 1 .
C3A C4A H4A 94.0 . .
N1 C4A H4B 151.2 . .
C3A C4A H4B 51.9 1 .
C3A C4A H4B 51.9 . .
H4A C4A H4B 111.0 . .
N1 C4A H4AB 112.1 . .
C3A C4A H4AB 109.8 1 .
C3A C4A H4AB 109.8 . .
H4A C4A H4AB 38.3 . .
H4B C4A H4AB 93.1 . .
N1 C4A H4AA 110.7 . .
C3A C4A H4AA 110.9 1 .
C3A C4A H4AA 110.9 . .
H4A C4A H4AA 145.9 . .
H4B C4A H4AA 71.3 . .
H4AB C4A H4AA 109.0 . .
C3A C3A C2A 0(10) 1 .
C3A C3A C4A 0(10) 1 .
C2A C3A C4A 89(2) . .
C3A C3A C1A 0(10) 1 .
C2A C3A C1A 46.2(12) . .
C4A C3A C1A 120(2) . .
C3A C3A H4B 0.0 1 .
C2A C3A H4B 98.0 . .
C4A C3A H4B 15.9 . .
C1A C3A H4B 117.9 . .
C3A C3A H2A 0.0 1 .
C2A C3A H2A 121.4 . .
C4A C3A H2A 124.5 . .
C1A C3A H2A 75.2 . .
H4B C3A H2A 108.6 . .
C3A C3A H3AA 0.0 1 .
C2A C3A H3AA 122.8 . .
C4A C3A H3AA 111.6 . .
C1A C3A H3AA 125.5 . .
H4B C3A H3AA 116.6 . .
H2A C3A H3AA 90.2 . .
C3A C3A H3AB 0.0 1 .
C2A C3A H3AB 107.3 . .
C4A C3A H3AB 114.1 . .
C1A C3A H3AB 63.7 . .
H4B C3A H3AB 98.6 . .
H2A C3A H3AB 20.1 . .
H3AA C3A H3AB 110.3 . .
C1A C2A C3A 85(2) . 1
C1A C2A C3A 85(2) . .
C3A C2A C3A 0(3) 1 .
C1A C2A H3B 53.9 . .
C3A C2A H3B 123.7 1 .
C3A C2A H3B 123.7 . .
C1A C2A H2AB 127.5 . .
C3A C2A H2AB 120.1 1 .
C3A C2A H2AB 120.1 . .
H3B C2A H2AB 115.7 . .
C1A C2A H2AA 103.8 . .
C3A C2A H2AA 104.5 1 .
C3A C2A H2AA 104.5 . .
H3B C2A H2AA 59.8 . .
H2AB C2A H2AA 111.5 . .
C2A C1A C3A 48.6(12) . .
C2A C1A H3B 22.3 . .
C3A C1A H3B 66.5 . .
C2A C1A H2B 101.6 . .
C3A C1A H2B 69.9 . .
H3B C1A H2B 123.6 . .
C2A C1A H1A 88.2 . .
C3A C1A H1A 82.3 . .
H3B C1A H1A 76.6 . .
H2B C1A H1A 130.2 . .
C2A C1A H1C 147.7 . .
C3A C1A H1C 142.2 . .
H3B C1A H1C 125.8 . .
H2B C1A H1C 110.5 . .
H1A C1A H1C 69.1 . .
C2A C1A H1AB 121.5 . .
C3A C1A H1AB 113.1 . .
H3B C1A H1AB 104.6 . .
H2B C1A H1AB 124.6 . .
H1A C1A H1AB 35.5 . .
H1C C1A H1AB 33.7 . .
C2A C1A H1AC 98.5 . .
C3A C1A H1AC 135.8 . .
H3B C1A H1AC 92.2 . .
H2B C1A H1AC 95.1 . .
H1A C1A H1AC 131.9 . .
H1C C1A H1AC 81.8 . .
H1AB C1A H1AC 109.5 . .
C2A C1A H1AA 107.6 . .
C3A C1A H1AA 66.4 . .
H3B C1A H1AA 129.6 . .
H2B C1A H1AA 17.1 . .
H1A C1A H1AA 113.6 . .
H1C C1A H1AA 102.5 . .
H1AB C1A H1AA 109.5 . .
H1AC C1A H1AA 109.5 . .

loop_
_geom_bond_atom_site_label_1
_geom_bond_atom_site_label_2
_geom_bond_distance
_geom_bond_site_symmetry_2
Cl1 C9 1.701(10) .
Cl2 C12 1.734(9) .
Cl3 C23 1.763(10) .
Cl4 C26 1.706(10) .
O1 C5 1.266(14) .
O2 C29 1.218(14) .
O3 C15 1.246(11) .
O4 C20 1.237(11) .
N1 C29 1.390(16) .
N1 C5 1.411(15) .
N1 C4 1.46(5) .
N1 C4A 1.51(3) .
N2 C8 1.204(16) .
N3 C20 1.396(13) .
N3 C15 1.398(12) .
N3 C16 1.462(14) .
C5 C6 1.444(16) .
C6 C7 1.406(15) .
C6 C30 1.422(14) .
C7 C8 1.391(17) .
C7 C9 1.434(14) .
C9 C10 1.393(12) .
C10 C31 1.464(12) .
C10 C11 1.471(12) .
C11 C12 1.405(12) .
C11 C32 1.415(12) .
C12 C13 1.362(13) .
C13 C14 1.438(12) .
C13 H13 0.9500 .
C14 C33 1.431(13) .
C14 C15 1.438(14) .
C16 C17 1.600(18) .
C16 H16A 0.9900 .
C16 H16B 0.9900 .
C17 C18 1.446(19) .
C17 H17A 0.9900 .
C17 H17B 0.9900 .
C18 C19 1.574(19) .
C18 H18A 0.9900 .
C18 H18B 0.9900 .
C19 H19A 0.9800 .
C19 H19B 0.9800 .
C19 H19C 0.9800 .
C20 C21 1.448(15) .
C21 C33 1.422(13) .
C21 C22 1.435(14) .
C22 C23 1.325(14) .
C22 H22 0.9500 .
C23 C24 1.422(13) .
C24 C25 1.423(14) .
C24 C32 1.455(13) .
C25 C26 1.379(13) .
C25 C31 1.437(13) .
C26 C27 1.443(15) .
C27 C28 1.384(15) .
C27 H27 0.9500 .
C28 C29 1.378(17) .
C28 C30 1.470(15) .
C30 C31 1.354(13) .
C32 C33 1.394(13) .
C4 C3 1.547(11) 1
C4 C3 1.547(11) .
C4 H4A 0.9900 .
C4 H4B 0.9899 .
C4 H4AB 1.1762 .
C3 C3 0.00(13) 1
C3 C2 1.542(11) .
C3 C1 1.99(6) .
C3 H3B 0.9901 .
C3 H3A 0.9901 .
C3 H2AA 1.0668 .
C2 C1 1.538(11) .
C2 C3 1.542(11) 1
C2 H2A 0.9899 .
C2 H2B 0.9898 .
C2 H3AB 0.6788 .
C2 H1AA 0.5819 .
C1 H1A 0.9801 .
C1 H1C 0.9800 .
C1 H1B 0.9800 .
C1 H1AB 0.5407 .
C4A C3A 1.552(19) 1
C4A C3A 1.552(19) .
C4A H4B 0.4596 .
C4A H4AB 0.9899 .
C4A H4AA 0.9900 .
C3A C3A 0.00(7) 1
C3A C2A 1.529(19) .
C3A C1A 2.03(4) .
C3A H3AA 0.9901 .
C3A H3AB 0.9900 .
C2A C1A 1.471(19) .
C2A C3A 1.529(19) 1
C2A H3B 0.5743 .
C2A H2AB 0.9899 .
C2A H2AA 0.9899 .
C1A H3B 1.2243 .
C1A H1C 1.2059 .
C1A H1AB 0.9799 .
C1A H1AC 0.9800 .
C1A H1AA 0.9800 .

loop_
_geom_torsion_atom_site_label_1
_geom_torsion_atom_site_label_2
_geom_torsion_atom_site_label_3
_geom_torsion_atom_site_label_4
_geom_torsion
_geom_torsion_site_symmetry_1
_geom_torsion_site_symmetry_4
C29 N1 C5 O1 178.8(13) . .
C4 N1 C5 O1 21(3) . .
C4A N1 C5 O1 -10(2) . .
C29 N1 C5 C6 -3(2) . .
C4 N1 C5 C6 -161(2) . .
C4A N1 C5 C6 167.9(16) . .
O1 C5 C6 C7 -3(2) . .
N1 C5 C6 C7 179.0(13) . .
O1 C5 C6 C30 -177.2(13) . .
N1 C5 C6 C30 5(2) . .
C30 C6 C7 C8 172.0(12) . .
C5 C6 C7 C8 -3(2) . .
C30 C6 C7 C9 -6.7(18) . .
C5 C6 C7 C9 178.6(12) . .
C6 C7 C8 N2 173(9) . .
C9 C7 C8 N2 -8(11) . .
C8 C7 C9 C10 179.3(12) . .
C6 C7 C9 C10 -2.0(18) . .
C8 C7 C9 Cl1 -1.8(16) . .
C6 C7 C9 Cl1 176.9(10) . .
C7 C9 C10 C31 14.9(14) . .
Cl1 C9 C10 C31 -164.0(7) . .
C7 C9 C10 C11 -168.8(10) . .
Cl1 C9 C10 C11 12.4(14) . .
C9 C10 C11 C12 39.0(15) . .
C31 C10 C11 C12 -144.8(9) . .
C9 C10 C11 C32 -144.7(10) . .
C31 C10 C11 C32 31.5(12) . .
C32 C11 C12 C13 10.4(14) . .
C10 C11 C12 C13 -173.4(9) . .
C32 C11 C12 Cl2 -162.2(7) . .
C10 C11 C12 Cl2 14.1(13) . .
C11 C12 C13 C14 2.3(15) . .
Cl2 C12 C13 C14 175.4(7) . .
C12 C13 C14 C33 -7.7(14) . .
C12 C13 C14 C15 178.4(9) . .
C20 N3 C15 O3 179.7(10) . .
C16 N3 C15 O3 8.7(15) . .
C20 N3 C15 C14 -3.7(15) . .
C16 N3 C15 C14 -174.7(9) . .
C33 C14 C15 O3 -173.8(9) . .
C13 C14 C15 O3 -0.4(16) . .
C33 C14 C15 N3 9.7(14) . .
C13 C14 C15 N3 -176.9(9) . .
C20 N3 C16 C17 87.0(13) . .
C15 N3 C16 C17 -101.9(12) . .
N3 C16 C17 C18 71.6(17) . .
C16 C17 C18 C19 66(2) . .
C15 N3 C20 O4 178.0(9) . .
C16 N3 C20 O4 -11.2(16) . .
C15 N3 C20 C21 -5.4(15) . .
C16 N3 C20 C21 165.4(10) . .
O4 C20 C21 C33 -174.3(9) . .
N3 C20 C21 C33 9.2(15) . .
O4 C20 C21 C22 3.5(17) . .
N3 C20 C21 C22 -173.0(9) . .
C33 C21 C22 C23 -4.9(14) . .
C20 C21 C22 C23 177.2(10) . .
C21 C22 C23 C24 -2.5(15) . .
C21 C22 C23 Cl3 174.2(7) . .
C22 C23 C24 C25 -170.3(10) . .
Cl3 C23 C24 C25 13.1(13) . .
C22 C23 C24 C32 14.8(13) . .
Cl3 C23 C24 C32 -161.8(7) . .
C23 C24 C25 C26 37.9(15) . .
C32 C24 C25 C26 -147.6(9) . .
C23 C24 C25 C31 -144.1(9) . .
C32 C24 C25 C31 30.4(13) . .
C24 C25 C26 C27 -171.4(9) . .
C31 C25 C26 C27 10.5(14) . .
C24 C25 C26 Cl4 15.8(14) . .
C31 C25 C26 Cl4 -162.3(7) . .
C25 C26 C27 C28 -0.7(17) . .
Cl4 C26 C27 C28 172.7(9) . .
C26 C27 C28 C29 173.7(12) . .
C26 C27 C28 C30 -5.0(17) . .
C27 C28 C29 O2 5(2) . .
C30 C28 C29 O2 -175.9(14) . .
C27 C28 C29 N1 -178.7(13) . .
C30 C28 C29 N1 0(2) . .
C5 N1 C29 O2 177.2(13) . .
C4 N1 C29 O2 -30(3) . .
C4A N1 C29 O2 6(2) . .
C5 N1 C29 C28 1(2) . .
C4 N1 C29 C28 153(3) . .
C4A N1 C29 C28 -170.1(16) . .
C7 C6 C30 C31 1.5(18) . .
C5 C6 C30 C31 176.2(11) . .
C7 C6 C30 C28 -178.6(10) . .
C5 C6 C30 C28 -3.9(18) . .
C29 C28 C30 C31 -178.6(12) . .
C27 C28 C30 C31 0.1(16) . .
C29 C28 C30 C6 1.6(18) . .
C27 C28 C30 C6 -179.8(11) . .
C6 C30 C31 C25 -169.5(10) . .
C28 C30 C31 C25 10.6(16) . .
C6 C30 C31 C10 12.0(16) . .
C28 C30 C31 C10 -167.9(10) . .
C26 C25 C31 C30 -15.8(14) . .
C24 C25 C31 C30 166.0(9) . .
C26 C25 C31 C10 162.7(8) . .
C24 C25 C31 C10 -15.5(13) . .
C9 C10 C31 C30 -19.8(14) . .
C11 C10 C31 C30 163.6(9) . .
C9 C10 C31 C25 161.6(9) . .
C11 C10 C31 C25 -15.0(12) . .
C12 C11 C32 C33 -17.3(12) . .
C10 C11 C32 C33 166.1(8) . .
C12 C11 C32 C24 159.7(8) . .
C10 C11 C32 C24 -16.9(12) . .
C23 C24 C32 C33 -21.0(12) . .
C25 C24 C32 C33 163.5(9) . .
C23 C24 C32 C11 162.0(8) . .
C25 C24 C32 C11 -13.4(12) . .
C11 C32 C33 C21 -167.5(8) . .
C24 C32 C33 C21 15.6(13) . .
C11 C32 C33 C14 12.2(13) . .
C24 C32 C33 C14 -164.6(8) . .
C22 C21 C33 C32 -1.7(13) . .
C20 C21 C33 C32 176.3(9) . .
C22 C21 C33 C14 178.5(8) . .
C20 C21 C33 C14 -3.5(14) . .
C15 C14 C33 C32 174.3(8) . .
C13 C14 C33 C32 0.4(13) . .
C15 C14 C33 C21 -6.0(14) . .
C13 C14 C33 C21 -179.9(8) . .
C29 N1 C4 C3 -49(6) . 1
C5 N1 C4 C3 106(5) . 1
C4A N1 C4 C3 -134(8) . 1
C29 N1 C4 C3 -49(6) . .
C5 N1 C4 C3 106(5) . .
C4A N1 C4 C3 -134(8) . .
N1 C4 C3 C3 0(11) . 1
N1 C4 C3 C2 147(4) . .
C3 C4 C3 C2 0(100) 1 .
N1 C4 C3 C1 160(6) . .
C3 C4 C3 C1 0(100) 1 .
C3 C3 C2 C1 0(11) 1 .
C4 C3 C2 C1 170(4) . .
C4 C3 C2 C3 0(100) . 1
C1 C3 C2 C3 0(100) . 1
C3 C2 C1 C3 0.000(19) 1 .
C3 C3 C1 C2 0(12) 1 .
C4 C3 C1 C2 -18(8) . .
C29 N1 C4A C3A -69(2) . 1
C5 N1 C4A C3A 120(2) . 1
C4 N1 C4A C3A 47(4) . 1
C29 N1 C4A C3A -69(2) . .
C5 N1 C4A C3A 120(2) . .
C4 N1 C4A C3A 47(4) . .
N1 C4A C3A C3A 0(4) . 1
N1 C4A C3A C2A -75(2) . .
C3A C4A C3A C2A 0(100) 1 .
N1 C4A C3A C1A -111(2) . .
C3A C4A C3A C1A 0(100) 1 .
C3A C3A C2A C1A 0(4) 1 .
C4A C3A C2A C1A -135(2) . .
C4A C3A C2A C3A 0(100) . 1
C1A C3A C2A C3A 0(100) . 1
C3A C2A C1A C3A 0.00(2) 1 .
C3A C3A C1A C2A 0(6) 1 .
C4A C3A C1A C2A 55(3) . .
